data_4340818
loop_
_publ_author_name
'Tsang, Min Ying'
'Vi\~nas, Clara'
'Teixidor, Francesc'
'Planas, Jos\'e Giner'
'Conde, Nerea'
'SanMartin, Raul'
'Herrero, Mar\'ia Teresa'
'Dom\'inguez, Esther'
'Lled\'os, Agust\'i'
'Vidossich, Pietro'
'Choquesillo-Lazarte, Duane'

_publ_section_title
;
 Synthesis, Structure, and Catalytic Applications for ortho- and
 meta-Carboranyl Based NBN Pincer-Pd Complexes.
;
_journal_issue 17
_journal_name_full 'Inorganic chemistry'
_journal_page_first 9284
_journal_page_last 9295
_journal_paper_doi 10.1021/ic5013999
_journal_volume 53
_journal_year 2014
_chemical_formula_moiety '2(C14 H21 B10 Cl N2 O2 Pd), C4 H14 Cl2 N2 Pd, 2(C3 H7 N O)'
_chemical_formula_sum 'C38 H70 B20 Cl4 N8 O6 Pd3'
_chemical_formula_weight 1412.22
_chemical_name_systematic
;
 ? 
;
_space_group_IT_number 2
_symmetry_cell_setting triclinic
_symmetry_space_group_name_Hall '-P 1'
_symmetry_space_group_name_H-M 'P -1'
_atom_sites_solution_hydrogens geom
_atom_sites_solution_primary direct
_atom_sites_solution_secondary difmap
_audit_creation_date 2013-06-04
_audit_creation_method
;
  Olex2 1.2
  (compiled Apr 23 2013 17:54:37, GUI svn.r4466)
;
_cell_angle_alpha 99.934(2)
_cell_angle_beta 101.468(2)
_cell_angle_gamma 102.624(2)
_cell_formula_units_Z 1
_cell_length_a 10.6774(5)
_cell_length_b 10.9800(4)
_cell_length_c 13.2409(6)
_cell_measurement_reflns_used 6143
_cell_measurement_temperature 100(2)
_cell_measurement_theta_max 30.51
_cell_measurement_theta_min 2.80
_cell_volume 1446.22(11)
_computing_cell_refinement 'Bruker APEX2'
_computing_data_collection 'Bruker APEX2'
_computing_data_reduction 'Bruker SAINT'
_computing_structure_refinement 'SHELXL-97 (Sheldrick, 2008)'
_computing_structure_solution 'SHELXS-97 (Sheldrick, 2008)'
_diffrn_ambient_temperature 100.0
_diffrn_measured_fraction_theta_full 0.993
_diffrn_measured_fraction_theta_max 0.993
_diffrn_measurement_device_type 'Bruker D8 Venture'
_diffrn_measurement_method '\f and \w scans'
_diffrn_radiation_monochromator multilayer
_diffrn_radiation_type MoK\a
_diffrn_radiation_wavelength 0.71073
_diffrn_reflns_av_R_equivalents 0.0228
_diffrn_reflns_av_unetI/netI 0.0206
_diffrn_reflns_limit_h_max 13
_diffrn_reflns_limit_h_min -12
_diffrn_reflns_limit_k_max 13
_diffrn_reflns_limit_k_min -13
_diffrn_reflns_limit_l_max 16
_diffrn_reflns_limit_l_min -16
_diffrn_reflns_number 21502
_diffrn_reflns_theta_full 26.37
_diffrn_reflns_theta_max 26.37
_diffrn_reflns_theta_min 2.41
_diffrn_source 'high brilliance microfocus sealed tube'
_diffrn_standards_number 0
_exptl_absorpt_coefficient_mu 1.159
_exptl_absorpt_correction_T_max 0.8929
_exptl_absorpt_correction_T_min 0.8735
_exptl_absorpt_correction_type multi-scan
_exptl_absorpt_process_details 'Bruker SADABS, 2012/1'
_exptl_crystal_colour yellow
_exptl_crystal_density_diffrn 1.622
_exptl_crystal_density_method 'not measured'
_exptl_crystal_description block
_exptl_crystal_F_000 708
_exptl_crystal_size_max 0.12
_exptl_crystal_size_mid 0.12
_exptl_crystal_size_min 0.1
_refine_diff_density_max 1.158
_refine_diff_density_min -0.997
_refine_diff_density_rms 0.076
_refine_ls_extinction_method none
_refine_ls_goodness_of_fit_ref 1.080
_refine_ls_hydrogen_treatment constr
_refine_ls_matrix_type full
_refine_ls_number_parameters 364
_refine_ls_number_reflns 5879
_refine_ls_number_restraints 0
_refine_ls_restrained_S_all 1.080
_refine_ls_R_factor_all 0.0247
_refine_ls_R_factor_gt 0.0226
_refine_ls_shift/su_max 0.002
_refine_ls_shift/su_mean 0.000
_refine_ls_structure_factor_coef Fsqd
_refine_ls_weighting_details 'calc w=1/[\s^2^(Fo^2^)+(0.0234P)^2^+1.9991P] where P=(Fo^2^+2Fc^2^)/3'
_refine_ls_weighting_scheme calc
_refine_ls_wR_factor_gt 0.0572
_refine_ls_wR_factor_ref 0.0581
_reflns_number_gt 5560
_reflns_number_total 5879
_reflns_threshold_expression >2sigma(I)
_cod_data_source_file ic5013999_si_002.cif
_cod_data_source_block ivy240g
_cod_depositor_comments
;
The following automatic conversions were performed:

'_exptl_absorpt_correction_type' value 'MULTI-SCAN' changed to
'multi-scan' according to
/usr/data/users/saulius/crontab/automatic-downloads/rss-feeds/ACS/lib/dictionaries/cif_core.dic
dictionary named 'cif_core.dic' version 2.4.2 from 2011-04-26.

Automatic conversion script
Id: cif_fix_values 2281 2013-09-26 08:29:07Z andrius 

 Adding full bibliography for 4340818--4340820.cif.
;
_cod_original_sg_symbol_H-M P-1
_cod_database_code 4340818
_olex2_refinement_description
;
1. Fixed Uiso
 At 1.2 times of:
  All B(H) groups, All C(H) groups, All N(H) groups
 At 1.5 times of:
  All C(H,H,H) groups, All O(H) groups
2.a Ternary CH refined with riding coordinates:
 N2(H2), C13(H13), C21(H21)
2.b Aromatic/amide H refined with riding coordinates:
 C16(H16), C27(H27), C25(H25), C17(H17), C18(H18), C26(H26), C32(H32),
 C24(H24), C19(H19)
2.c Idealised Me refined as rotating group:
 C3(H3A,H3B,H3C), C4(H4A,H4B,H4C), C35(H35A,H35B,H35C), C34(H34A,H34B,H34C)
2.d Idealised tetrahedral OH refined as rotating group:
 O22(H22), O14(H14)
2.e Boron cage BH refined with riding coordinates:
 B10(H10), B12(H12), B11(H11), B7(H7), B4(H4), B3(H3), B5(H5), B8(H8), B9(H9)
;

loop_
_symmetry_equiv_pos_as_xyz
'x, y, z'
'-x, -y, -z'

loop_
_atom_site_label
_atom_site_type_symbol
_atom_site_fract_x
_atom_site_fract_y
_atom_site_fract_z
_atom_site_U_iso_or_equiv
_atom_site_adp_type
_atom_site_occupancy
_atom_site_symmetry_multiplicity
_atom_site_calc_flag
_atom_site_refinement_flags
Pd1 Pd 1.154893(15) 0.471193(14) 0.875977(12) 0.00890(5) Uani 1 1 d .
Pd2 Pd 0.5000 0.5000 0.5000 0.01358(6) Uani 1 2 d S
Cl1 Cl 1.31265(5) 0.66042(5) 1.00623(4) 0.01309(10) Uani 1 1 d .
Cl2 Cl 0.39774(6) 0.28399(5) 0.46196(5) 0.02050(12) Uani 1 1 d .
O22 O 0.71881(15) 0.44195(15) 0.79388(12) 0.0155(3) Uani 1 1 d .
H22 H 0.6871 0.4080 0.8386 0.023 Uiso 1 1 calc R
N20 N 1.20814(18) 0.34166(16) 0.95983(13) 0.0110(3) Uani 1 1 d .
O14 O 0.88684(15) 0.16271(14) 0.97748(12) 0.0128(3) Uani 1 1 d .
H14 H 0.8220 0.1903 0.9878 0.019 Uiso 1 1 calc R
O31 O 0.56947(17) 1.20429(15) 0.25794(13) 0.0213(3) Uani 1 1 d .
N2 N 0.60323(19) 0.46127(18) 0.38810(15) 0.0165(4) Uani 1 1 d .
H2 H 0.5707 0.3742 0.3572 0.020 Uiso 1 1 calc R
N28 N 1.06005(18) 0.58602(16) 0.79959(13) 0.0113(3) Uani 1 1 d .
C13 C 0.9701(2) 0.25129(19) 0.93901(15) 0.0105(4) Uani 1 1 d .
H13 H 0.9578 0.3382 0.9637 0.013 Uiso 1 1 calc R
C15 C 1.1140(2) 0.25399(19) 0.98339(15) 0.0108(4) Uani 1 1 d .
C21 C 0.8531(2) 0.44491(19) 0.81042(16) 0.0109(4) Uani 1 1 d .
H21 H 0.8905 0.4540 0.8876 0.013 Uiso 1 1 calc R
C16 C 1.1471(2) 0.1716(2) 1.04632(16) 0.0137(4) Uani 1 1 d .
H16 H 1.0799 0.1110 1.0623 0.016 Uiso 1 1 calc R
C27 C 1.1291(2) 0.68914(19) 0.77272(16) 0.0143(4) Uani 1 1 d .
H27 H 1.2231 0.7093 0.7906 0.017 Uiso 1 1 calc R
C25 C 0.9297(2) 0.7379(2) 0.69378(17) 0.0164(4) Uani 1 1 d .
H25 H 0.8853 0.7885 0.6559 0.020 Uiso 1 1 calc R
C17 C 1.2802(2) 0.1789(2) 1.08592(17) 0.0166(4) Uani 1 1 d .
H17 H 1.3048 0.1237 1.1297 0.020 Uiso 1 1 calc R
C18 C 1.3760(2) 0.2671(2) 1.06093(17) 0.0160(4) Uani 1 1 d .
H18 H 1.4674 0.2733 1.0867 0.019 Uiso 1 1 calc R
C26 C 1.0665(2) 0.7661(2) 0.71996(16) 0.0164(4) Uani 1 1 d .
H26 H 1.1172 0.8378 0.7018 0.020 Uiso 1 1 calc R
C32 C 0.5726(2) 1.1154(2) 0.30294(18) 0.0178(4) Uani 1 1 d .
H32 H 0.5631 1.1283 0.3735 0.021 Uiso 1 1 calc R
B10 B 1.0373(2) 0.2175(2) 0.63812(18) 0.0131(5) Uani 1 1 d .
H10 H 1.1253 0.2326 0.6032 0.016 Uiso 1 1 calc R
C24 C 0.8583(2) 0.6341(2) 0.72379(16) 0.0141(4) Uani 1 1 d .
H24 H 0.7644 0.6141 0.7085 0.017 Uiso 1 1 calc R
N33 N 0.5883(2) 1.00183(18) 0.25982(16) 0.0208(4) Uani 1 1 d .
B6 B 1.0378(2) 0.3191(2) 0.76241(18) 0.0112(4) Uani 1 1 d .
B12 B 0.8688(3) 0.1668(2) 0.55866(18) 0.0147(5) Uani 1 1 d .
H12 H 0.8459 0.1476 0.4702 0.018 Uiso 1 1 calc R
C19 C 1.3362(2) 0.3463(2) 0.99758(17) 0.0140(4) Uani 1 1 d .
H19 H 1.4021 0.4066 0.9799 0.017 Uiso 1 1 calc R
C1 C 0.9362(2) 0.21858(18) 0.81596(16) 0.0099(4) Uani 1 1 d .
C23 C 0.9266(2) 0.56031(19) 0.77639(15) 0.0110(4) Uani 1 1 d .
B11 B 0.9336(2) 0.3238(2) 0.63826(18) 0.0122(4) Uani 1 1 d .
H11 H 0.9540 0.4093 0.6027 0.015 Uiso 1 1 calc R
C3 C 0.7448(2) 0.4821(2) 0.43788(18) 0.0200(5) Uani 1 1 d .
H3A H 0.7545 0.4288 0.4897 0.030 Uiso 1 1 calc R
H3B H 0.7831 0.5726 0.4736 0.030 Uiso 1 1 calc R
H3C H 0.7910 0.4589 0.3835 0.030 Uiso 1 1 calc R
C4 C 0.5855(2) 0.5290(2) 0.30094(19) 0.0218(5) Uani 1 1 d .
H4A H 0.6191 0.6217 0.3297 0.033 Uiso 1 1 calc R
H4B H 0.4912 0.5086 0.2657 0.033 Uiso 1 1 calc R
H4C H 0.6344 0.5017 0.2498 0.033 Uiso 1 1 calc R
C2 C 0.8743(2) 0.32036(18) 0.74841(16) 0.0096(4) Uani 1 1 d .
B7 B 0.7683(2) 0.2372(2) 0.63079(18) 0.0134(5) Uani 1 1 d .
H7 H 0.6798 0.2658 0.5912 0.016 Uiso 1 1 calc R
B4 B 0.8730(3) 0.0649(2) 0.74502(18) 0.0132(5) Uani 1 1 d .
H4 H 0.8532 -0.0205 0.7808 0.016 Uiso 1 1 calc R
B3 B 0.7718(2) 0.1749(2) 0.74741(18) 0.0123(4) Uani 1 1 d .
H3 H 0.6870 0.1641 0.7861 0.015 Uiso 1 1 calc R
C35 C 0.5986(3) 0.9039(2) 0.3206(2) 0.0325(6) Uani 1 1 d .
H35A H 0.5806 0.9311 0.3895 0.049 Uiso 1 1 calc R
H35B H 0.6881 0.8916 0.3310 0.049 Uiso 1 1 calc R
H35C H 0.5340 0.8230 0.2820 0.049 Uiso 1 1 calc R
C34 C 0.5996(3) 0.9738(3) 0.1512(2) 0.0305(6) Uani 1 1 d .
H34A H 0.6881 0.9631 0.1503 0.046 Uiso 1 1 calc R
H34B H 0.5853 1.0446 0.1183 0.046 Uiso 1 1 calc R
H34C H 0.5329 0.8947 0.1117 0.046 Uiso 1 1 calc R
B5 B 1.0371(2) 0.1526(2) 0.75175(18) 0.0127(4) Uani 1 1 d .
H5 H 1.1258 0.1245 0.7915 0.015 Uiso 1 1 calc R
B8 B 0.7679(3) 0.0740(2) 0.62589(19) 0.0151(5) Uani 1 1 d .
H8 H 0.6785 -0.0059 0.5824 0.018 Uiso 1 1 calc R
B9 B 0.9334(3) 0.0610(2) 0.62840(19) 0.0146(5) Uani 1 1 d .
H9 H 0.9529 -0.0276 0.5859 0.017 Uiso 1 1 calc R

loop_
_atom_site_aniso_label
_atom_site_aniso_U_11
_atom_site_aniso_U_22
_atom_site_aniso_U_33
_atom_site_aniso_U_23
_atom_site_aniso_U_13
_atom_site_aniso_U_12
Pd1 0.00830(8) 0.00789(8) 0.01065(8) 0.00306(5) 0.00285(6) 0.00122(6)
Pd2 0.01374(12) 0.01067(11) 0.01693(12) 0.00282(8) 0.00488(9) 0.00366(9)
Cl1 0.0108(2) 0.0126(2) 0.0142(2) 0.00159(18) 0.00373(18) 0.00012(18)
Cl2 0.0212(3) 0.0120(2) 0.0281(3) 0.0030(2) 0.0086(2) 0.0030(2)
O22 0.0116(8) 0.0184(8) 0.0211(8) 0.0099(6) 0.0069(6) 0.0068(6)
N20 0.0111(9) 0.0103(8) 0.0117(8) 0.0022(6) 0.0028(7) 0.0034(7)
O14 0.0108(7) 0.0156(7) 0.0150(7) 0.0084(6) 0.0059(6) 0.0033(6)
O31 0.0232(9) 0.0175(8) 0.0242(9) 0.0046(7) 0.0061(7) 0.0072(7)
N2 0.0167(10) 0.0153(9) 0.0181(9) 0.0029(7) 0.0058(7) 0.0050(7)
N28 0.0137(9) 0.0086(8) 0.0111(8) 0.0020(6) 0.0040(7) 0.0015(7)
C13 0.0110(10) 0.0116(9) 0.0107(9) 0.0047(7) 0.0042(8) 0.0036(8)
C15 0.0118(10) 0.0116(9) 0.0092(9) 0.0015(7) 0.0030(8) 0.0038(8)
C21 0.0110(10) 0.0113(9) 0.0118(9) 0.0033(7) 0.0038(8) 0.0041(8)
C16 0.0149(11) 0.0143(10) 0.0133(10) 0.0045(8) 0.0054(8) 0.0039(8)
C27 0.0181(11) 0.0104(9) 0.0126(10) 0.0014(8) 0.0052(8) 0.0000(8)
C25 0.0265(12) 0.0125(10) 0.0121(10) 0.0043(8) 0.0044(9) 0.0080(9)
C17 0.0169(11) 0.0199(11) 0.0155(10) 0.0080(8) 0.0030(8) 0.0082(9)
C18 0.0127(10) 0.0188(10) 0.0160(10) 0.0022(8) 0.0017(8) 0.0061(8)
C26 0.0257(12) 0.0103(9) 0.0126(10) 0.0030(8) 0.0061(9) 0.0019(9)
C32 0.0138(11) 0.0179(11) 0.0188(11) 0.0006(9) 0.0021(9) 0.0028(9)
B10 0.0171(12) 0.0116(10) 0.0120(11) 0.0036(8) 0.0058(9) 0.0040(9)
C24 0.0180(11) 0.0125(10) 0.0125(10) 0.0022(8) 0.0037(8) 0.0058(8)
N33 0.0186(10) 0.0154(9) 0.0253(10) 0.0013(8) 0.0001(8) 0.0052(8)
B6 0.0121(11) 0.0107(10) 0.0129(11) 0.0044(8) 0.0050(9) 0.0042(9)
B12 0.0201(13) 0.0120(11) 0.0106(11) 0.0023(9) 0.0034(9) 0.0019(9)
C19 0.0121(10) 0.0139(10) 0.0159(10) 0.0022(8) 0.0044(8) 0.0030(8)
C1 0.0108(10) 0.0082(9) 0.0114(9) 0.0041(7) 0.0033(8) 0.0022(7)
C23 0.0153(10) 0.0086(9) 0.0097(9) 0.0012(7) 0.0047(8) 0.0032(8)
B11 0.0146(12) 0.0119(10) 0.0100(10) 0.0030(8) 0.0036(9) 0.0020(9)
C3 0.0179(12) 0.0251(12) 0.0197(11) 0.0056(9) 0.0053(9) 0.0103(9)
C4 0.0218(12) 0.0255(12) 0.0207(11) 0.0082(9) 0.0049(9) 0.0095(10)
C2 0.0092(9) 0.0092(9) 0.0113(9) 0.0050(7) 0.0024(7) 0.0025(7)
B7 0.0147(12) 0.0134(11) 0.0093(10) 0.0030(8) 0.0006(9) -0.0005(9)
B4 0.0166(12) 0.0091(10) 0.0135(11) 0.0027(8) 0.0046(9) 0.0015(9)
B3 0.0113(11) 0.0101(10) 0.0133(11) 0.0028(8) 0.0016(9) -0.0009(9)
C35 0.0260(14) 0.0198(12) 0.0485(17) 0.0123(11) -0.0035(12) 0.0071(10)
C34 0.0298(14) 0.0268(13) 0.0284(13) -0.0077(10) 0.0025(11) 0.0095(11)
B5 0.0168(12) 0.0099(10) 0.0134(11) 0.0032(8) 0.0065(9) 0.0049(9)
B8 0.0186(12) 0.0115(11) 0.0116(11) 0.0013(9) 0.0029(9) -0.0014(9)
B9 0.0214(13) 0.0100(10) 0.0131(11) 0.0022(8) 0.0071(9) 0.0035(9)

loop_
_atom_type_symbol
_atom_type_description
_atom_type_scat_dispersion_real
_atom_type_scat_dispersion_imag
_atom_type_scat_source
C C 0.0033 0.0016 'International Tables Vol C Tables 4.2.6.8 and 6.1.1.4'
H H 0.0000 0.0000 'International Tables Vol C Tables 4.2.6.8 and 6.1.1.4'
B B 0.0013 0.0007 'International Tables Vol C Tables 4.2.6.8 and 6.1.1.4'
Cl Cl 0.1484 0.1585 'International Tables Vol C Tables 4.2.6.8 and 6.1.1.4'
N N 0.0061 0.0033 'International Tables Vol C Tables 4.2.6.8 and 6.1.1.4'
O O 0.0106 0.0060 'International Tables Vol C Tables 4.2.6.8 and 6.1.1.4'
Pd Pd -0.9988 1.0072 'International Tables Vol C Tables 4.2.6.8 and 6.1.1.4'

loop_
_geom_angle_atom_site_label_1
_geom_angle_atom_site_label_2
_geom_angle_atom_site_label_3
_geom_angle
_geom_angle_site_symmetry_1
_geom_angle_site_symmetry_3
N20 Pd1 Cl1 94.01(5) . .
N20 Pd1 N28 166.76(7) . .
N28 Pd1 Cl1 91.81(5) . .
B6 Pd1 Cl1 175.14(7) . .
B6 Pd1 N20 87.09(8) . .
B6 Pd1 N28 88.10(8) . .
Cl2 Pd2 Cl2 179.999(1) . 2_666
N2 Pd2 Cl2 87.98(5) 2_666 2_666
N2 Pd2 Cl2 92.02(5) . 2_666
N2 Pd2 Cl2 92.02(5) 2_666 .
N2 Pd2 Cl2 87.98(5) . .
N2 Pd2 N2 180.00(8) . 2_666
C21 O22 H22 109.5 . .
C15 N20 Pd1 120.11(14) . .
C19 N20 Pd1 121.20(14) . .
C19 N20 C15 118.58(18) . .
C13 O14 H14 109.5 . .
Pd2 N2 H2 106.4 . .
C3 N2 Pd2 110.99(14) . .
C3 N2 H2 106.4 . .
C3 N2 C4 110.96(18) . .
C4 N2 Pd2 115.07(14) . .
C4 N2 H2 106.4 . .
C27 N28 Pd1 121.17(15) . .
C23 N28 Pd1 120.19(13) . .
C23 N28 C27 118.63(18) . .
O14 C13 H13 108.5 . .
O14 C13 C15 109.64(16) . .
O14 C13 C1 111.47(16) . .
C15 C13 H13 108.5 . .
C15 C13 C1 110.12(16) . .
C1 C13 H13 108.5 . .
N20 C15 C13 117.11(17) . .
N20 C15 C16 121.52(19) . .
C16 C15 C13 121.37(19) . .
O22 C21 H21 108.6 . .
O22 C21 C23 109.55(16) . .
O22 C21 C2 111.78(16) . .
C23 C21 H21 108.6 . .
C23 C21 C2 109.51(16) . .
C2 C21 H21 108.6 . .
C15 C16 H16 120.4 . .
C15 C16 C17 119.2(2) . .
C17 C16 H16 120.4 . .
N28 C27 H27 119.1 . .
N28 C27 C26 121.8(2) . .
C26 C27 H27 119.1 . .
C26 C25 H25 120.6 . .
C26 C25 C24 118.9(2) . .
C24 C25 H25 120.6 . .
C16 C17 H17 120.3 . .
C18 C17 C16 119.3(2) . .
C18 C17 H17 120.3 . .
C17 C18 H18 120.7 . .
C17 C18 C19 118.6(2) . .
C19 C18 H18 120.7 . .
C27 C26 C25 119.6(2) . .
C27 C26 H26 120.2 . .
C25 C26 H26 120.2 . .
O31 C32 H32 117.6 . .
O31 C32 N33 124.9(2) . .
N33 C32 H32 117.6 . .
B6 B10 H10 121.5 . .
B12 B10 H10 122.9 . .
B12 B10 B6 107.22(16) . .
B11 B10 H10 122.1 . .
B11 B10 B6 60.37(13) . .
B11 B10 B12 59.11(13) . .
B11 B10 B9 106.59(17) . .
B5 B10 H10 121.9 . .
B5 B10 B6 60.39(13) . .
B5 B10 B12 106.55(17) . .
B5 B10 B11 107.95(16) . .
B5 B10 B9 59.44(13) . .
B9 B10 H10 122.6 . .
B9 B10 B6 107.55(16) . .
B9 B10 B12 58.96(14) . .
C25 C24 H24 120.6 . .
C23 C24 C25 118.8(2) . .
C23 C24 H24 120.6 . .
C32 N33 C35 121.5(2) . .
C32 N33 C34 120.6(2) . .
C34 N33 C35 117.8(2) . .
B10 B6 Pd1 141.12(15) . .
C1 B6 Pd1 110.31(13) . .
C1 B6 B10 103.43(15) . .
C1 B6 B11 104.70(16) . .
C1 B6 C2 59.55(12) . .
C1 B6 B5 57.73(12) . .
B11 B6 Pd1 126.69(14) . .
B11 B6 B10 58.58(13) . .
C2 B6 Pd1 109.93(13) . .
C2 B6 B10 103.45(16) . .
C2 B6 B11 57.68(12) . .
C2 B6 B5 104.72(16) . .
B5 B6 Pd1 127.43(15) . .
B5 B6 B10 58.49(12) . .
B5 B6 B11 105.05(16) . .
B10 B12 H12 121.5 . .
B11 B12 B10 59.59(13) . .
B11 B12 H12 121.9 . .
B11 B12 B7 60.48(13) . .
B11 B12 B8 108.03(16) . .
B11 B12 B9 108.04(17) . .
B7 B12 B10 108.46(16) . .
B7 B12 H12 121.4 . .
B7 B12 B8 59.78(14) . .
B8 B12 B10 108.58(17) . .
B8 B12 H12 121.5 . .
B9 B12 B10 60.31(14) . .
B9 B12 H12 121.3 . .
B9 B12 B7 108.64(17) . .
B9 B12 B8 60.58(14) . .
N20 C19 C18 122.8(2) . .
N20 C19 H19 118.6 . .
C18 C19 H19 118.6 . .
C13 C1 B6 114.44(16) . .
C13 C1 C2 119.56(15) . .
C13 C1 B4 121.33(16) . .
C13 C1 B3 118.56(16) . .
C13 C1 B5 119.74(17) . .
B6 C1 B3 113.68(15) . .
C2 C1 B6 60.37(12) . .
C2 C1 B3 60.23(12) . .
B4 C1 B6 116.13(16) . .
B4 C1 C2 110.18(15) . .
B4 C1 B3 62.92(14) . .
B4 C1 B5 63.16(13) . .
B5 C1 B6 63.77(13) . .
B5 C1 C2 110.05(15) . .
B5 C1 B3 114.57(16) . .
N28 C23 C21 116.80(18) . .
N28 C23 C24 122.22(19) . .
C24 C23 C21 121.0(2) . .
B10 B11 B6 61.05(13) . .
B10 B11 H11 120.7 . .
B10 B11 B7 109.61(16) . .
B6 B11 H11 121.0 . .
B12 B11 B10 61.30(14) . .
B12 B11 B6 109.47(16) . .
B12 B11 H11 121.6 . .
B12 B11 B7 60.22(14) . .
C2 B11 B10 106.13(16) . .
C2 B11 B6 58.65(12) . .
C2 B11 B12 105.09(16) . .
C2 B11 H11 124.8 . .
C2 B11 B7 58.27(12) . .
B7 B11 B6 108.02(16) . .
B7 B11 H11 121.4 . .
N2 C3 H3A 109.5 . .
N2 C3 H3B 109.5 . .
N2 C3 H3C 109.5 . .
H3A C3 H3B 109.5 . .
H3A C3 H3C 109.5 . .
H3B C3 H3C 109.5 . .
N2 C4 H4A 109.5 . .
N2 C4 H4B 109.5 . .
N2 C4 H4C 109.5 . .
H4A C4 H4B 109.5 . .
H4A C4 H4C 109.5 . .
H4B C4 H4C 109.5 . .
C21 C2 B6 114.31(16) . .
C21 C2 C1 119.72(15) . .
C21 C2 B11 119.56(16) . .
C21 C2 B7 121.10(17) . .
C21 C2 B3 118.84(16) . .
B6 C2 B3 113.60(15) . .
C1 C2 B6 60.08(12) . .
C1 C2 B3 60.43(12) . .
B11 C2 B6 63.67(13) . .
B11 C2 C1 109.77(15) . .
B11 C2 B3 114.55(16) . .
B7 C2 B6 116.32(16) . .
B7 C2 C1 110.52(15) . .
B7 C2 B11 63.29(13) . .
B7 C2 B3 63.04(13) . .
B12 B7 B11 59.31(13) . .
B12 B7 H7 122.6 . .
B12 B7 B3 107.64(17) . .
B11 B7 H7 122.1 . .
B11 B7 B3 107.43(16) . .
C2 B7 B12 104.51(17) . .
C2 B7 B11 58.43(12) . .
C2 B7 H7 124.5 . .
C2 B7 B3 59.09(12) . .
C2 B7 B8 105.09(16) . .
B3 B7 H7 121.7 . .
B8 B7 B12 60.33(14) . .
B8 B7 B11 107.54(17) . .
B8 B7 H7 122.3 . .
B8 B7 B3 59.64(13) . .
C1 B4 H4 124.3 . .
C1 B4 B3 59.30(12) . .
C1 B4 B5 58.52(13) . .
C1 B4 B8 105.46(16) . .
C1 B4 B9 104.81(16) . .
B3 B4 H4 121.5 . .
B5 B4 H4 121.8 . .
B5 B4 B3 107.87(16) . .
B5 B4 B9 59.50(13) . .
B8 B4 H4 122.0 . .
B8 B4 B3 59.75(13) . .
B8 B4 B5 108.07(16) . .
B8 B4 B9 60.62(14) . .
B9 B4 H4 122.3 . .
B9 B4 B3 108.08(16) . .
C1 B3 B7 105.58(16) . .
C1 B3 B4 57.79(13) . .
C1 B3 H3 123.9 . .
C1 B3 B8 104.33(17) . .
C2 B3 C1 59.34(12) . .
C2 B3 B7 57.88(12) . .
C2 B3 B4 105.42(16) . .
C2 B3 H3 123.9 . .
C2 B3 B8 104.36(16) . .
B7 B3 H3 122.2 . .
B4 B3 B7 107.75(17) . .
B4 B3 H3 122.4 . .
B8 B3 B7 59.89(13) . .
B8 B3 B4 59.80(13) . .
B8 B3 H3 123.5 . .
N33 C35 H35A 109.5 . .
N33 C35 H35B 109.5 . .
N33 C35 H35C 109.5 . .
H35A C35 H35B 109.5 . .
H35A C35 H35C 109.5 . .
H35B C35 H35C 109.5 . .
N33 C34 H34A 109.5 . .
N33 C34 H34B 109.5 . .
N33 C34 H34C 109.5 . .
H34A C34 H34B 109.5 . .
H34A C34 H34C 109.5 . .
H34B C34 H34C 109.5 . .
B10 B5 B6 61.12(13) . .
B10 B5 B4 109.32(17) . .
B10 B5 H5 120.9 . .
B6 B5 H5 121.1 . .
C1 B5 B10 106.09(16) . .
C1 B5 B6 58.50(12) . .
C1 B5 B4 58.32(13) . .
C1 B5 H5 124.7 . .
C1 B5 B9 105.31(17) . .
B4 B5 B6 107.80(16) . .
B4 B5 H5 121.5 . .
B9 B5 B10 61.01(13) . .
B9 B5 B6 109.36(17) . .
B9 B5 B4 60.33(14) . .
B9 B5 H5 121.5 . .
B12 B8 H8 122.3 . .
B12 B8 B9 59.24(14) . .
B7 B8 B12 59.89(13) . .
B7 B8 H8 121.4 . .
B7 B8 B9 107.65(17) . .
B4 B8 B12 107.47(17) . .
B4 B8 B7 108.72(16) . .
B4 B8 H8 121.5 . .
B4 B8 B9 59.90(14) . .
B3 B8 B12 107.95(16) . .
B3 B8 B7 60.47(13) . .
B3 B8 B4 60.45(13) . .
B3 B8 H8 121.3 . .
B3 B8 B9 108.06(17) . .
B9 B8 H8 122.2 . .
B10 B9 H9 121.4 . .
B12 B9 B10 60.73(14) . .
B12 B9 B4 107.89(17) . .
B12 B9 B8 60.18(14) . .
B12 B9 H9 121.4 . .
B4 B9 B10 108.05(16) . .
B4 B9 B8 59.48(14) . .
B4 B9 H9 121.9 . .
B5 B9 B10 59.56(13) . .
B5 B9 B12 108.05(16) . .
B5 B9 B4 60.18(13) . .
B5 B9 B8 107.70(16) . .
B5 B9 H9 122.0 . .
B8 B9 B10 108.59(16) . .
B8 B9 H9 121.8 . .

loop_
_geom_bond_atom_site_label_1
_geom_bond_atom_site_label_2
_geom_bond_distance
_geom_bond_site_symmetry_2
Pd1 Cl1 2.4915(5) .
Pd1 N20 2.0557(17) .
Pd1 N28 2.0564(18) .
Pd1 B6 2.021(2) .
Pd2 Cl2 2.3040(5) .
Pd2 Cl2 2.3040(5) 2_666
Pd2 N2 2.0563(18) .
Pd2 N2 2.0563(18) 2_666
O22 H22 0.8400 .
O22 C21 1.399(3) .
N20 C15 1.356(3) .
N20 C19 1.346(3) .
O14 H14 0.8400 .
O14 C13 1.403(2) .
O31 C32 1.231(3) .
N2 H2 0.9300 .
N2 C3 1.474(3) .
N2 C4 1.481(3) .
N28 C27 1.353(3) .
N28 C23 1.351(3) .
C13 H13 1.0000 .
C13 C15 1.524(3) .
C13 C1 1.556(3) .
C15 C16 1.385(3) .
C21 H21 1.0000 .
C21 C23 1.526(3) .
C21 C2 1.555(3) .
C16 H16 0.9500 .
C16 C17 1.393(3) .
C27 H27 0.9500 .
C27 C26 1.383(3) .
C25 H25 0.9500 .
C25 C26 1.383(3) .
C25 C24 1.391(3) .
C17 H17 0.9500 .
C17 C18 1.381(3) .
C18 H18 0.9500 .
C18 C19 1.383(3) .
C26 H26 0.9500 .
C32 H32 0.9500 .
C32 N33 1.339(3) .
B10 H10 1.1200 .
B10 B6 1.820(3) .
B10 B12 1.806(4) .
B10 B11 1.775(3) .
B10 B5 1.772(3) .
B10 B9 1.798(3) .
C24 H24 0.9500 .
C24 C23 1.388(3) .
N33 C35 1.460(3) .
N33 C34 1.453(3) .
B6 C1 1.718(3) .
B6 B11 1.808(3) .
B6 C2 1.723(3) .
B6 B5 1.807(3) .
B12 H12 1.1200 .
B12 B11 1.767(3) .
B12 B7 1.783(4) .
B12 B8 1.791(3) .
B12 B9 1.774(3) .
C19 H19 0.9500 .
C1 C2 1.709(3) .
C1 B4 1.700(3) .
C1 B3 1.728(3) .
C1 B5 1.703(3) .
B11 H11 1.1200 .
B11 C2 1.705(3) .
B11 B7 1.788(3) .
C3 H3A 0.9800 .
C3 H3B 0.9800 .
C3 H3C 0.9800 .
C4 H4A 0.9800 .
C4 H4B 0.9800 .
C4 H4C 0.9800 .
C2 B7 1.702(3) .
C2 B3 1.724(3) .
B7 H7 1.1200 .
B7 B3 1.791(3) .
B7 B8 1.781(3) .
B4 H4 1.1200 .
B4 B3 1.789(3) .
B4 B5 1.782(3) .
B4 B8 1.777(3) .
B4 B9 1.785(3) .
B3 H3 1.1200 .
B3 B8 1.776(3) .
C35 H35A 0.9800 .
C35 H35B 0.9800 .
C35 H35C 0.9800 .
C34 H34A 0.9800 .
C34 H34B 0.9800 .
C34 H34C 0.9800 .
B5 H5 1.1200 .
B5 B9 1.770(3) .
B8 H8 1.1200 .
B8 B9 1.798(4) .
B9 H9 1.1200 .

loop_
_geom_hbond_atom_site_label_D
_geom_hbond_atom_site_label_H
_geom_hbond_atom_site_label_A
_geom_hbond_distance_DH
_geom_hbond_distance_HA
_geom_hbond_distance_DA
_geom_hbond_angle_DHA
_geom_hbond_site_symmetry_A
N2 H2 O31 0.93 2.08 2.948(2) 153.9 1_545
